data_4510177
loop_
_publ_author_name
'Liu, Bo'
'Wei, Lei'
'Li, Nan-nan'
'Wu, Wei-Ping'
'Miao, Hui'
'Wang, Yao-Yu'
'Shi, Qi-Zhen'

_publ_section_title
;
 Solvent/Temperature and Dipyridyl Ligands Induced Diverse Coordination
 Polymers Based on 3-(2&#x2032;,5&#x2032;-Dicarboxylphenyl)pyridine
;
_journal_issue 3
_journal_name_full 'Crystal Growth &amp; Design'
_journal_page_first 1110
_journal_paper_doi 10.1021/cg401599x
_journal_volume 14
_journal_year 2014
_chemical_formula_sum 'C19 H17 Cd N2 O6'
_chemical_formula_weight 481.76
_chemical_name_systematic
; 
 ? 
;
_space_group_IT_number 14
_symmetry_cell_setting monoclinic
_symmetry_space_group_name_Hall '-P 2ybc'
_symmetry_space_group_name_H-M 'P 1 21/c 1'
_atom_sites_solution_hydrogens geom
_atom_sites_solution_primary direct
_atom_sites_solution_secondary difmap
_audit_creation_method SHELXL-97
_cell_angle_alpha 90.00
_cell_angle_beta 106.001(2)
_cell_angle_gamma 90.00
_cell_formula_units_Z 4
_cell_length_a 16.2673(17)
_cell_length_b 7.2800(7)
_cell_length_c 16.2873(16)
_cell_measurement_reflns_used 2322
_cell_measurement_temperature 296(2)
_cell_measurement_theta_max 23.771
_cell_measurement_theta_min 2.569
_cell_volume 1854.1(3)
_computing_structure_refinement 'SHELXL-97 (Sheldrick, 1997)'
_computing_structure_solution 'SHELXS-97 (Sheldrick, 1990)'
_diffrn_ambient_temperature 296(2)
_diffrn_measured_fraction_theta_full 0.999
_diffrn_measured_fraction_theta_max 0.999
_diffrn_radiation_monochromator graphite
_diffrn_radiation_source 'fine-focus sealed tube'
_diffrn_radiation_type MoK\a
_diffrn_radiation_wavelength 0.71073
_diffrn_reflns_av_R_equivalents 0.0353
_diffrn_reflns_av_sigmaI/netI 0.0412
_diffrn_reflns_limit_h_max 19
_diffrn_reflns_limit_h_min -17
_diffrn_reflns_limit_k_max 8
_diffrn_reflns_limit_k_min -7
_diffrn_reflns_limit_l_max 19
_diffrn_reflns_limit_l_min -18
_diffrn_reflns_number 9042
_diffrn_reflns_theta_full 25.09
_diffrn_reflns_theta_max 25.09
_diffrn_reflns_theta_min 2.57
_exptl_absorpt_coefficient_mu 1.217
_exptl_absorpt_correction_T_max 0.8198
_exptl_absorpt_correction_T_min 0.7842
_exptl_absorpt_correction_type multi-scan
_exptl_absorpt_process_details sadabs
_exptl_crystal_colour colorless
_exptl_crystal_density_diffrn 1.711
_exptl_crystal_density_method 'not measured'
_exptl_crystal_description block
_exptl_crystal_F_000 948
_exptl_crystal_size_max 0.21
_exptl_crystal_size_mid 0.18
_exptl_crystal_size_min 0.17
_refine_diff_density_max 0.404
_refine_diff_density_min -0.424
_refine_diff_density_rms 0.077
_refine_ls_extinction_method none
_refine_ls_goodness_of_fit_ref 1.057
_refine_ls_hydrogen_treatment constr
_refine_ls_matrix_type full
_refine_ls_number_parameters 253
_refine_ls_number_reflns 3301
_refine_ls_number_restraints 0
_refine_ls_restrained_S_all 1.057
_refine_ls_R_factor_all 0.0410
_refine_ls_R_factor_gt 0.0344
_refine_ls_shift/su_max 0.001
_refine_ls_shift/su_mean 0.000
_refine_ls_structure_factor_coef Fsqd
_refine_ls_weighting_details 'calc w=1/[\s^2^(Fo^2^)+(0.0359P)^2^+0.1892P] where P=(Fo^2^+2Fc^2^)/3'
_refine_ls_weighting_scheme calc
_refine_ls_wR_factor_gt 0.0749
_refine_ls_wR_factor_ref 0.0781
_reflns_number_gt 2886
_reflns_number_total 3301
_reflns_threshold_expression >2sigma(I)
_cod_data_source_file cg401599x_si_002.cif
_cod_data_source_block 7
_cod_depositor_comments
;
The following automatic conversions were performed:

'_symmetry_cell_setting' value 'Monoclinic' changed to 'monoclinic'
according to
/usr/data/users/saulius/crontab/automatic-downloads/current/ACS/lib/dictionaries/cif_core.dic
dictionary named 'cif_core.dic' version 2.4.2 from 2011-04-26.

Automatic conversion script
Id: cif_fix_values 2281 2013-09-26 08:29:07Z andrius 
;
_cod_original_sg_symbol_H-M P21/c
_cod_original_formula_sum C19H17CdN2O6
_cod_database_code 4510177

loop_
_symmetry_equiv_pos_as_xyz
'x, y, z'
'-x, y+1/2, -z+1/2'
'-x, -y, -z'
'x, -y-1/2, z-1/2'

loop_
_atom_site_label
_atom_site_type_symbol
_atom_site_fract_x
_atom_site_fract_y
_atom_site_fract_z
_atom_site_U_iso_or_equiv
_atom_site_adp_type
_atom_site_occupancy
_atom_site_symmetry_multiplicity
_atom_site_calc_flag
_atom_site_refinement_flags
Cd1 Cd 0.218767(17) 0.72590(3) 0.422939(16) 0.02944(11) Uani 1 1 d .
C1 C 0.2021(3) 0.9464(5) 0.5520(2) 0.0364(9) Uani 1 1 d .
C2 C 0.2030(2) 1.0992(5) 0.6148(2) 0.0320(8) Uani 1 1 d .
C3 C 0.2776(3) 1.1443(5) 0.6771(2) 0.0388(9) Uani 1 1 d .
H3 H 0.3268 1.0742 0.6831 0.047 Uiso 1 1 calc R
C4 C 0.2789(3) 1.2933(5) 0.7300(3) 0.0395(9) Uani 1 1 d .
H4 H 0.3294 1.3242 0.7708 0.047 Uiso 1 1 calc R
C5 C 0.2060(2) 1.3971(5) 0.7233(2) 0.0303(8) Uani 1 1 d .
C6 C 0.1300(2) 1.3549(5) 0.6608(2) 0.0301(8) Uani 1 1 d .
C7 C 0.1309(2) 1.2040(5) 0.6076(2) 0.0334(9) Uani 1 1 d .
H7 H 0.0809 1.1736 0.5659 0.040 Uiso 1 1 calc R
C8 C 0.2112(3) 1.5446(5) 0.7900(2) 0.0353(9) Uani 1 1 d .
C9 C 0.0508(2) 1.4635(5) 0.6471(2) 0.0300(8) Uani 1 1 d .
C10 C 0.0490(3) 1.6542(5) 0.6448(3) 0.0438(10) Uani 1 1 d .
H10 H 0.0995 1.7203 0.6528 0.053 Uiso 1 1 calc R
C11 C -0.0280(3) 1.7449(5) 0.6306(3) 0.0525(12) Uani 1 1 d .
H11 H -0.0297 1.8726 0.6309 0.063 Uiso 1 1 calc R
C12 C -0.1022(3) 1.6456(5) 0.6162(3) 0.0430(10) Uani 1 1 d .
H12 H -0.1540 1.7077 0.6058 0.052 Uiso 1 1 calc R
C13 C -0.0270(2) 1.3753(5) 0.6322(2) 0.0367(9) Uani 1 1 d .
H13 H -0.0272 1.2476 0.6331 0.044 Uiso 1 1 calc R
C14 C 0.3382(3) 0.4068(6) 0.5204(3) 0.0529(12) Uani 1 1 d .
H14 H 0.3040 0.4248 0.5570 0.063 Uiso 1 1 calc R
C15 C 0.3997(3) 0.2733(5) 0.5404(3) 0.0581(13) Uani 1 1 d .
H15 H 0.4060 0.2028 0.5894 0.070 Uiso 1 1 calc R
C16 C 0.4527(3) 0.2424(5) 0.4881(3) 0.0404(10) Uani 1 1 d .
C17 C 0.4393(3) 0.3527(5) 0.4172(3) 0.0407(10) Uani 1 1 d .
H17 H 0.4730 0.3381 0.3800 0.049 Uiso 1 1 calc R
C18 C 0.3762(2) 0.4848(5) 0.4009(2) 0.0382(9) Uani 1 1 d .
H18 H 0.3691 0.5583 0.3528 0.046 Uiso 1 1 calc R
C19 C 0.5200(3) 0.0948(5) 0.5084(3) 0.0491(11) Uani 1 1 d .
H19A H 0.5524 0.1041 0.5680 0.059 Uiso 1 1 calc R
H19B H 0.5591 0.1125 0.4737 0.059 Uiso 1 1 calc R
N1 N -0.1023(2) 1.4620(4) 0.6165(2) 0.0374(8) Uani 1 1 d .
N2 N 0.3248(2) 0.5123(4) 0.4509(2) 0.0351(7) Uani 1 1 d .
O1 O 0.27208(19) 0.8743(4) 0.55057(18) 0.0552(8) Uani 1 1 d .
O2 O 0.1335(2) 0.8993(4) 0.50280(19) 0.0548(8) Uani 1 1 d .
O3 O 0.27509(19) 1.6463(4) 0.8105(2) 0.0621(9) Uani 1 1 d .
O4 O 0.1536(2) 1.5551(4) 0.82557(19) 0.0581(9) Uani 1 1 d .
O1W O 0.3760(3) 0.7977(5) 0.1991(3) 0.0903(12) Uani 1 1 d .
O2W O 0.4903(3) -0.0063(7) 0.7212(4) 0.147(2) Uani 1 1 d .

loop_
_atom_site_aniso_label
_atom_site_aniso_U_11
_atom_site_aniso_U_22
_atom_site_aniso_U_33
_atom_site_aniso_U_23
_atom_site_aniso_U_13
_atom_site_aniso_U_12
Cd1 0.03152(17) 0.02470(16) 0.03201(17) 0.00207(11) 0.00861(12) 0.00748(11)
C1 0.050(3) 0.030(2) 0.033(2) -0.0027(17) 0.017(2) 0.0046(18)
C2 0.038(2) 0.0282(19) 0.031(2) -0.0009(16) 0.0113(17) 0.0017(16)
C3 0.037(2) 0.038(2) 0.042(2) -0.0013(19) 0.0113(19) 0.0068(18)
C4 0.032(2) 0.042(2) 0.041(2) -0.0033(19) 0.0042(18) -0.0005(18)
C5 0.033(2) 0.0270(19) 0.031(2) -0.0006(16) 0.0096(17) -0.0033(16)
C6 0.034(2) 0.0279(19) 0.031(2) -0.0020(16) 0.0126(17) 0.0003(16)
C7 0.034(2) 0.032(2) 0.032(2) -0.0047(16) 0.0053(17) -0.0007(16)
C8 0.045(3) 0.025(2) 0.032(2) -0.0037(16) 0.0037(19) -0.0002(17)
C9 0.032(2) 0.0292(19) 0.0285(19) -0.0014(15) 0.0078(16) 0.0031(15)
C10 0.046(3) 0.031(2) 0.055(3) -0.0014(19) 0.014(2) -0.0037(18)
C11 0.056(3) 0.024(2) 0.074(3) -0.0001(19) 0.012(3) 0.0072(19)
C12 0.042(3) 0.031(2) 0.055(3) -0.0035(19) 0.011(2) 0.0090(18)
C13 0.039(2) 0.0214(19) 0.049(2) -0.0039(17) 0.0110(19) 0.0035(16)
C14 0.055(3) 0.051(3) 0.062(3) 0.019(2) 0.032(2) 0.023(2)
C15 0.060(3) 0.049(3) 0.074(3) 0.027(2) 0.032(3) 0.024(2)
C16 0.032(2) 0.026(2) 0.062(3) -0.0017(18) 0.010(2) 0.0037(16)
C17 0.042(2) 0.036(2) 0.047(2) -0.0025(19) 0.0169(19) 0.0087(18)
C18 0.043(2) 0.034(2) 0.037(2) 0.0046(17) 0.0093(19) 0.0114(18)
C19 0.037(2) 0.029(2) 0.079(3) 0.005(2) 0.013(2) 0.0093(18)
N1 0.0324(18) 0.0281(17) 0.048(2) -0.0041(14) 0.0057(15) 0.0057(13)
N2 0.0361(19) 0.0279(16) 0.0408(18) 0.0026(14) 0.0097(15) 0.0093(13)
O1 0.053(2) 0.059(2) 0.0536(18) -0.0194(15) 0.0152(15) 0.0172(15)
O2 0.056(2) 0.0539(18) 0.0526(19) -0.0255(15) 0.0121(16) 0.0031(15)
O3 0.056(2) 0.061(2) 0.072(2) -0.0380(17) 0.0217(17) -0.0239(16)
O4 0.071(2) 0.0519(18) 0.063(2) -0.0295(15) 0.0380(18) -0.0206(16)
O1W 0.091(3) 0.083(3) 0.104(3) -0.015(2) 0.039(2) -0.023(2)
O2W 0.113(4) 0.171(5) 0.142(4) 0.012(4) 0.012(3) -0.004(4)

loop_
_atom_type_symbol
_atom_type_description
_atom_type_scat_dispersion_real
_atom_type_scat_dispersion_imag
_atom_type_scat_source
C C 0.0033 0.0016 'International Tables Vol C Tables 4.2.6.8 and 6.1.1.4'
H H 0.0000 0.0000 'International Tables Vol C Tables 4.2.6.8 and 6.1.1.4'
N N 0.0061 0.0033 'International Tables Vol C Tables 4.2.6.8 and 6.1.1.4'
O O 0.0106 0.0060 'International Tables Vol C Tables 4.2.6.8 and 6.1.1.4'
Cd Cd -0.8075 1.2024 'International Tables Vol C Tables 4.2.6.8 and 6.1.1.4'

loop_
_geom_angle_atom_site_label_1
_geom_angle_atom_site_label_2
_geom_angle_atom_site_label_3
_geom_angle
_geom_angle_site_symmetry_1
_geom_angle_site_symmetry_3
N2 Cd1 N1 99.88(11) . 3_576
N2 Cd1 O1 93.67(10) . .
N1 Cd1 O1 128.01(11) 3_576 .
N2 Cd1 O4 142.67(11) . 4_585
N1 Cd1 O4 91.86(11) 3_576 4_585
O1 Cd1 O4 106.69(11) . 4_585
N2 Cd1 O3 89.45(10) . 4_585
N1 Cd1 O3 118.08(11) 3_576 4_585
O1 Cd1 O3 111.95(12) . 4_585
O4 Cd1 O3 54.16(10) 4_585 4_585
N2 Cd1 O2 137.98(11) . .
N1 Cd1 O2 84.96(10) 3_576 .
O1 Cd1 O2 54.06(10) . .
O4 Cd1 O2 77.94(10) 4_585 .
O3 Cd1 O2 125.13(10) 4_585 .
N2 Cd1 C8 116.54(12) . 4_585
N1 Cd1 C8 107.05(11) 3_576 4_585
O1 Cd1 C8 110.90(11) . 4_585
O4 Cd1 C8 26.87(10) 4_585 4_585
O3 Cd1 C8 27.32(10) 4_585 4_585
O2 Cd1 C8 101.27(11) . 4_585
O2 C1 O1 122.2(4) . .
O2 C1 C2 119.0(3) . .
O1 C1 C2 118.7(4) . .
C7 C2 C3 118.9(3) . .
C7 C2 C1 120.2(3) . .
C3 C2 C1 120.8(3) . .
C4 C3 C2 120.0(4) . .
C3 C4 C5 120.9(4) . .
C4 C5 C6 120.2(3) . .
C4 C5 C8 117.0(3) . .
C6 C5 C8 122.7(3) . .
C7 C6 C5 117.6(3) . .
C7 C6 C9 118.9(3) . .
C5 C6 C9 123.5(3) . .
C2 C7 C6 122.3(3) . .
O4 C8 O3 121.6(3) . .
O4 C8 C5 118.9(3) . .
O3 C8 C5 119.5(4) . .
O4 C8 Cd1 57.25(19) . 4_586
O3 C8 Cd1 64.4(2) . 4_586
C5 C8 Cd1 172.8(3) . 4_586
C13 C9 C10 116.7(3) . .
C13 C9 C6 119.9(3) . .
C10 C9 C6 123.4(3) . .
C11 C10 C9 119.6(4) . .
C12 C11 C10 119.5(4) . .
N1 C12 C11 122.0(4) . .
N1 C13 C9 124.1(3) . .
N2 C14 C15 123.2(4) . .
C14 C15 C16 120.5(4) . .
C17 C16 C15 116.1(4) . .
C17 C16 C19 122.7(4) . .
C15 C16 C19 121.3(4) . .
C16 C17 C18 120.5(4) . .
N2 C18 C17 123.1(4) . .
C16 C19 C19 111.1(4) . 3_656
C13 N1 C12 118.0(3) . .
C13 N1 Cd1 114.6(2) . 3_576
C12 N1 Cd1 126.9(3) . 3_576
C18 N2 C14 116.6(3) . .
C18 N2 Cd1 123.3(2) . .
C14 N2 Cd1 120.1(3) . .
C1 O1 Cd1 95.5(2) . .
C1 O2 Cd1 86.9(2) . .
C8 O3 Cd1 88.3(2) . 4_586
C8 O4 Cd1 95.9(2) . 4_586

loop_
_geom_bond_atom_site_label_1
_geom_bond_atom_site_label_2
_geom_bond_distance
_geom_bond_site_symmetry_2
Cd1 N2 2.273(3) .
Cd1 N1 2.281(3) 3_576
Cd1 O1 2.290(3) .
Cd1 O4 2.292(3) 4_585
Cd1 O3 2.446(3) 4_585
Cd1 O2 2.491(3) .
Cd1 C8 2.711(4) 4_585
C1 O2 1.230(5) .
C1 O1 1.260(4) .
C1 C2 1.508(5) .
C2 C7 1.377(5) .
C2 C3 1.391(5) .
C3 C4 1.382(5) .
C4 C5 1.384(5) .
C5 C6 1.401(5) .
C5 C8 1.513(5) .
C6 C7 1.402(5) .
C6 C9 1.476(5) .
C8 O4 1.231(5) .
C8 O3 1.244(4) .
C8 Cd1 2.711(4) 4_586
C9 C13 1.379(5) .
C9 C10 1.389(5) .
C10 C11 1.379(6) .
C11 C12 1.370(6) .
C12 N1 1.337(4) .
C13 N1 1.338(4) .
C14 N2 1.335(5) .
C14 C15 1.369(5) .
C15 C16 1.386(6) .
C16 C17 1.374(6) .
C16 C19 1.504(5) .
C17 C18 1.378(5) .
C18 N2 1.333(5) .
C19 C19 1.518(7) 3_656
N1 Cd1 2.281(3) 3_576
O3 Cd1 2.446(3) 4_586
O4 Cd1 2.292(3) 4_586
